data_1528288
loop_
_publ_author_name
'Adkin, J.J.'
'Hayward, M.A.'

_publ_section_title
;
 Structure and magnetism of 4H-Ba Mn O(3-x) (0 <= x <= 0.35) and 4H-Ba0.5
 Sr0.5 Mn O(3-x) (0 <= x <= 0.21)
;
_journal_name_full 'Journal of Solid State Chemistry'
_journal_page_first 70
_journal_page_last 76
_journal_volume 179
_journal_year 2006
_chemical_formula_sum 'Ba0.5 Mn O2.991 Sr0.5'
_chemical_name_systematic 'Ba0.5 Sr0.5 Mn O2.991'
_space_group_IT_number 194
_symmetry_space_group_name_Hall '-P 6c 2c'
_symmetry_space_group_name_H-M 'P 63/m m c'
_cell_angle_alpha 90
_cell_angle_beta 90
_cell_angle_gamma 120
_cell_formula_units_Z 4
_cell_length_a 5.539
_cell_length_b 5.539
_cell_length_c 9.1236
_cell_volume 242.415
_citation_journal_id_ASTM JSSCBI
_cod_data_source_file Adkin_JSSCBI_2006_1091.cif
_cod_data_source_block Ba0.5Mn1O2.991Sr0.5
_cod_original_cell_volume 242.4151
_cod_original_formula_sum 'Ba0.5 Mn1 O2.991 Sr0.5'
_cod_database_code 1528288

loop_
_symmetry_equiv_pos_as_xyz
x,y,z
x-y,x,z+1/2
-y,x-y,z
-x,-y,z+1/2
-x+y,-x,z
y,-x+y,z+1/2
-y,-x,-z+1/2
x-y,-y,-z
x,x-y,-z+1/2
y,x,-z
-x+y,y,-z+1/2
-x,-x+y,-z
-x,-y,-z
-x+y,-x,-z-1/2
y,-x+y,-z
x,y,-z-1/2
x-y,x,-z
-y,x-y,-z-1/2
y,x,z-1/2
-x+y,y,z
-x,-x+y,z-1/2
-y,-x,z
x-y,-y,z-1/2
x,x-y,z

loop_
_atom_site_label
_atom_site_type_symbol
_atom_site_fract_x
_atom_site_fract_y
_atom_site_fract_z
_atom_site_occupancy
_atom_site_U_iso_or_equiv
Sr1 Sr+2 0 0 0 0.33 0.0
O1 O-2 0.5 0 0 1 0.0
Mn1 Mn+3 0.3333 0.6667 0.6112 1 0.0
Ba1 Ba+2 0 0 0 0.67 0.0
O2 O-2 -0.1839 -0.3678 0.25 0.994 0.0
Ba2 Ba+2 0.3333 0.6667 0.25 0.33 0.0
Sr3 Sr+2 0.3333 0.6667 0.25 0.67 0.0
